data_7115290
loop_
_publ_author_name
'Alasdair P. M. Robertson'
'Jordan N. Friedmann'
'Hilary A. Jenkins'
'Neil Burford'

_publ_section_title
;
 Exploring structural trends for complexes of Me2E(OSO2CF3)2 (E = Si, Ge,
 Sn) with pyridine derivatives
;
_journal_name_full Chem.Commun.
_journal_page_first 7979
_journal_paper_doi 10.1039/C4CC01109K
_journal_volume 50
_journal_year 2014
_chemical_formula_moiety 'C16 H26 Ge N4, 2(C F3 O3 S), C2 N'
_chemical_formula_sum 'C20 H26 F6 Ge N5 O6 S2'
_chemical_formula_weight 677.12
_chemical_name_systematic
; 
 ? 
;
_space_group_crystal_system monoclinic
_space_group_IT_number 14
_space_group_name_Hall '-P 2ybc'
_space_group_name_H-M_alt 'P 1 21/c 1'
_symmetry_space_group_name_Hall '-P 2ybc'
_symmetry_space_group_name_H-M 'P 1 21/c 1'
_atom_sites_solution_hydrogens geom
_audit_creation_method SHELXL-2013
_cell_angle_alpha 90
_cell_angle_beta 93.922(2)
_cell_angle_gamma 90
_cell_formula_units_Z 4
_cell_length_a 10.6701(13)
_cell_length_b 11.5348(14)
_cell_length_c 23.336(3)
_cell_measurement_reflns_used 7714
_cell_measurement_temperature 173(2)
_cell_measurement_theta_max 25.85
_cell_measurement_theta_min 2.50
_cell_volume 2865.4(6)
_computing_cell_refinement 'Bruker SAINT'
_computing_data_collection 'Bruker APEX2'
_computing_data_reduction 'Bruker SAINT'
_computing_molecular_graphics 'Bruker SHELXTL'
_computing_publication_material 'Bruker SHELXTL'
_computing_structure_refinement 'SHELXL-2013 (Sheldrick, 2013)'
_computing_structure_solution 'SHELXS-97 (Sheldrick, 2008)'
_diffrn_ambient_temperature 173(2)
_diffrn_measured_fraction_theta_full 0.999
_diffrn_measured_fraction_theta_max 0.999
_diffrn_measurement_device_type 'Bruker APEX-II CCD'
_diffrn_measurement_method '\w scans'
_diffrn_radiation_type MoK\a
_diffrn_radiation_wavelength 0.71073
_diffrn_reflns_av_R_equivalents 0.0449
_diffrn_reflns_av_unetI/netI 0.0364
_diffrn_reflns_Laue_measured_fraction_full 0.999
_diffrn_reflns_Laue_measured_fraction_max 0.999
_diffrn_reflns_limit_h_max 14
_diffrn_reflns_limit_h_min -14
_diffrn_reflns_limit_k_max 16
_diffrn_reflns_limit_k_min -16
_diffrn_reflns_limit_l_max 32
_diffrn_reflns_limit_l_min -32
_diffrn_reflns_number 45770
_diffrn_reflns_point_group_measured_fraction_full 0.999
_diffrn_reflns_point_group_measured_fraction_max 0.999
_diffrn_reflns_theta_full 25.242
_diffrn_reflns_theta_max 29.673
_diffrn_reflns_theta_min 1.749
_exptl_absorpt_coefficient_mu 1.297
_exptl_absorpt_correction_T_max 0.9026
_exptl_absorpt_correction_T_min 0.8264
_exptl_absorpt_correction_type numerical
_exptl_absorpt_process_details SADABS
_exptl_crystal_colour colourless
_exptl_crystal_density_diffrn 1.570
_exptl_crystal_description block
_exptl_crystal_F_000 1364
_exptl_crystal_size_max 0.273
_exptl_crystal_size_mid 0.137
_exptl_crystal_size_min 0.135
_refine_diff_density_max 0.670
_refine_diff_density_min -0.619
_refine_diff_density_rms 0.080
_refine_ls_extinction_method none
_refine_ls_goodness_of_fit_ref 0.970
_refine_ls_hydrogen_treatment constr
_refine_ls_matrix_type full
_refine_ls_number_parameters 371
_refine_ls_number_reflns 8101
_refine_ls_number_restraints 0
_refine_ls_restrained_S_all 0.970
_refine_ls_R_factor_all 0.0584
_refine_ls_R_factor_gt 0.0370
_refine_ls_shift/su_max 0.001
_refine_ls_shift/su_mean 0.000
_refine_ls_structure_factor_coef Fsqd
_refine_ls_weighting_details 'w=1/[\s^2^(Fo^2^)+(0.0595P)^2^+2.1710P] where P=(Fo^2^+2Fc^2^)/3'
_refine_ls_weighting_scheme calc
_refine_ls_wR_factor_gt 0.0962
_refine_ls_wR_factor_ref 0.1061
_reflns_Friedel_coverage 0.000
_reflns_number_gt 6158
_reflns_number_total 8101
_reflns_threshold_expression 'I > 2\s(I)'
_cod_data_source_file c4cc01109k2.cif
_cod_data_source_block JF0003_0m
_cod_original_cell_volume 2865.5(6)
_cod_database_code 7115290
_shelx_space_group_comment
; 
The symmetry employed for this shelxl refinement is uniquely defined 
by the following loop, which should always be used as a source of 
symmetry information in preference to the above space-group names. 
They are only intended as comments. 
;
_shelx_estimated_absorpt_t_min 0.719
_shelx_estimated_absorpt_t_max 0.844
_shelxl_version_number 2013-3

loop_
_space_group_symop_operation_xyz
'x, y, z'
'-x, y+1/2, -z+1/2'
'-x, -y, -z'
'x, -y-1/2, z-1/2'

loop_
_atom_site_label
_atom_site_type_symbol
_atom_site_fract_x
_atom_site_fract_y
_atom_site_fract_z
_atom_site_U_iso_or_equiv
_atom_site_adp_type
_atom_site_occupancy
_atom_site_site_symmetry_order
_atom_site_calc_flag
_atom_site_refinement_flags_posn
_atom_site_refinement_flags_adp
_atom_site_refinement_flags_occupancy
_atom_site_disorder_assembly
_atom_site_disorder_group
Ge1 Ge 0.42046(2) 0.53293(2) 0.36306(2) 0.01729(7) Uani 1 1 d . . . . .
C1 C 0.3452(2) 0.44913(18) 0.42234(9) 0.0211(4) Uani 1 1 d . . . . .
H1A H 0.4095 0.4033 0.4441 0.032 Uiso 1 1 calc R U . . .
H1B H 0.2802 0.3973 0.4052 0.032 Uiso 1 1 calc R U . . .
H1C H 0.3071 0.5038 0.4482 0.032 Uiso 1 1 calc R U . . .
C2 C 0.5162(2) 0.4677(2) 0.30487(10) 0.0260(5) Uani 1 1 d . . . . .
H2A H 0.5876 0.4245 0.3229 0.039 Uiso 1 1 calc R U . . .
H2B H 0.5472 0.5299 0.2810 0.039 Uiso 1 1 calc R U . . .
H2C H 0.4630 0.4151 0.2809 0.039 Uiso 1 1 calc R U . . .
N1 N 0.28070(17) 0.61713(16) 0.32509(7) 0.0201(4) Uani 1 1 d . . . . .
N3 N 0.50318(17) 0.67140(15) 0.39186(8) 0.0191(4) Uani 1 1 d . . . . .
N2 N 0.00052(19) 0.83846(18) 0.25712(8) 0.0260(4) Uani 1 1 d . . . . .
N4 N 0.6611(2) 0.98536(17) 0.44670(10) 0.0299(5) Uani 1 1 d . . . . .
C3 C 0.2766(2) 0.65157(19) 0.26921(9) 0.0211(4) Uani 1 1 d . . . . .
H3A H 0.3401 0.6245 0.2459 0.025 Uiso 1 1 calc R U . . .
C4 C 0.1863(2) 0.7226(2) 0.24496(9) 0.0223(4) Uani 1 1 d . . . . .
H4A H 0.1874 0.7432 0.2056 0.027 Uiso 1 1 calc R U . . .
C5 C 0.0900(2) 0.76625(19) 0.27846(9) 0.0211(4) Uani 1 1 d . . . . .
C6 C 0.0957(2) 0.7299(2) 0.33675(9) 0.0243(5) Uani 1 1 d . . . . .
H6A H 0.0335 0.7554 0.3611 0.029 Uiso 1 1 calc R U . . .
C7 C 0.1896(2) 0.6587(2) 0.35790(9) 0.0237(5) Uani 1 1 d . . . . .
H7A H 0.1919 0.6371 0.3972 0.028 Uiso 1 1 calc R U . . .
C8 C -0.0988(3) 0.8794(3) 0.29248(11) 0.0367(6) Uani 1 1 d . . . . .
H8A H -0.1402 0.8128 0.3092 0.055 Uiso 1 1 calc R U . . .
H8B H -0.1607 0.9240 0.2686 0.055 Uiso 1 1 calc R U . . .
H8C H -0.0621 0.9290 0.3233 0.055 Uiso 1 1 calc R U . . .
C9 C -0.0023(2) 0.8821(2) 0.19837(10) 0.0327(6) Uani 1 1 d . . . . .
H9A H 0.0681 0.8491 0.1790 0.049 Uiso 1 1 calc R U . . .
H9B H 0.0048 0.9668 0.1990 0.049 Uiso 1 1 calc R U . . .
H9C H -0.0816 0.8597 0.1777 0.049 Uiso 1 1 calc R U . . .
C10 C 0.5202(2) 0.69728(19) 0.44874(9) 0.0202(4) Uani 1 1 d . . . . .
H10A H 0.4936 0.6425 0.4758 0.024 Uiso 1 1 calc R U . . .
C11 C 0.5735(2) 0.79771(19) 0.46878(10) 0.0221(4) Uani 1 1 d . . . . .
H11A H 0.5846 0.8109 0.5090 0.027 Uiso 1 1 calc R U . . .
C12 C 0.6128(2) 0.88348(19) 0.42971(10) 0.0227(4) Uani 1 1 d . . . . .
C13 C 0.5955(2) 0.8535(2) 0.37037(11) 0.0290(5) Uani 1 1 d . . . . .
H13A H 0.6206 0.9064 0.3421 0.035 Uiso 1 1 calc R U . . .
C14 C 0.5436(2) 0.7506(2) 0.35373(10) 0.0265(5) Uani 1 1 d . . . . .
H14A H 0.5350 0.7328 0.3139 0.032 Uiso 1 1 calc R U . . .
C15 C 0.7019(3) 1.0695(2) 0.40462(14) 0.0431(7) Uani 1 1 d . . . . .
H15A H 0.6300 1.0916 0.3785 0.065 Uiso 1 1 calc R U . . .
H15B H 0.7670 1.0345 0.3825 0.065 Uiso 1 1 calc R U . . .
H15C H 0.7358 1.1384 0.4247 0.065 Uiso 1 1 calc R U . . .
C16 C 0.6852(3) 1.0154(2) 0.50701(13) 0.0369(6) Uani 1 1 d . . . . .
H16A H 0.6544 0.9532 0.5310 0.055 Uiso 1 1 calc R U . . .
H16B H 0.6416 1.0879 0.5150 0.055 Uiso 1 1 calc R U . . .
H16C H 0.7757 1.0255 0.5157 0.055 Uiso 1 1 calc R U . . .
S1 S 0.35481(6) 1.18403(6) 0.32774(3) 0.03044(14) Uani 1 1 d . . . . .
C17 C 0.2426(3) 1.0722(4) 0.30423(17) 0.0644(12) Uani 0.626(8) 1 d . . P A 1
F1 F 0.2741(7) 0.9742(7) 0.3074(4) 0.0689(16) Uani 0.626(8) 1 d . . P A 1
F2 F 0.1265(5) 1.0965(6) 0.3246(3) 0.0667(16) Uani 0.626(8) 1 d . . P A 1
F3 F 0.2052(7) 1.0960(6) 0.2435(3) 0.0603(16) Uani 0.626(8) 1 d . . P A 1
C17' C 0.2426(3) 1.0722(4) 0.30423(17) 0.0644(12) Uani 0.374(8) 1 d . . P A 2
F1' F 0.3180(11) 0.9564(13) 0.3205(8) 0.0689(16) Uani 0.374(8) 1 d . . P A 2
F2' F 0.1592(9) 1.0511(9) 0.3442(5) 0.0667(16) Uani 0.374(8) 1 d . . P A 2
F3' F 0.2170(14) 1.0554(11) 0.2577(5) 0.0603(16) Uani 0.374(8) 1 d . . P A 2
O1 O 0.3786(2) 1.1618(2) 0.38770(8) 0.0542(6) Uani 1 1 d . . . . .
O2 O 0.2885(2) 1.2905(2) 0.31450(10) 0.0520(6) Uani 1 1 d . . . . .
O3 O 0.45858(18) 1.16300(18) 0.29320(9) 0.0412(5) Uani 1 1 d . . . . .
S2 S 0.74709(5) 1.40284(5) 0.43652(2) 0.02029(12) Uani 1 1 d . . . . .
O4 O 0.77091(17) 1.33815(14) 0.38561(7) 0.0301(4) Uani 1 1 d . . . . .
O5 O 0.79172(17) 1.35012(15) 0.48990(7) 0.0325(4) Uani 1 1 d . . . . .
O6 O 0.62223(15) 1.45159(14) 0.43691(7) 0.0258(3) Uani 1 1 d . . . . .
C18 C 0.8464(2) 1.5305(2) 0.43093(11) 0.0288(5) Uani 1 1 d . . . . .
F4 F 0.81271(17) 1.59105(14) 0.38365(7) 0.0456(4) Uani 1 1 d . . . . .
F5 F 0.83763(17) 1.60108(14) 0.47591(7) 0.0476(4) Uani 1 1 d . . . . .
F6 F 0.96672(15) 1.50152(16) 0.42833(8) 0.0451(4) Uani 1 1 d . . . . .
N1S N 1.0429(3) 1.1182(3) 0.55607(12) 0.0533(7) Uani 1 1 d . . . . .
C2S C 1.0429(3) 1.1502(2) 0.50981(13) 0.0361(6) Uani 1 1 d . . . . .
C1S C 1.0433(3) 1.1882(3) 0.45002(12) 0.0420(7) Uani 1 1 d . . . . .

loop_
_atom_site_aniso_label
_atom_site_aniso_U_11
_atom_site_aniso_U_22
_atom_site_aniso_U_33
_atom_site_aniso_U_23
_atom_site_aniso_U_13
_atom_site_aniso_U_12
Ge1 0.01986(12) 0.01759(11) 0.01462(11) 0.00004(8) 0.00260(8) -0.00075(9)
C1 0.0272(11) 0.0195(10) 0.0172(10) -0.0005(8) 0.0050(8) -0.0032(8)
C2 0.0327(12) 0.0267(11) 0.0194(10) 0.0001(9) 0.0078(9) 0.0048(10)
N1 0.0205(9) 0.0234(9) 0.0166(8) 0.0009(7) 0.0025(7) 0.0003(7)
N3 0.0216(9) 0.0186(8) 0.0171(8) 0.0021(7) 0.0010(7) -0.0010(7)
N2 0.0225(10) 0.0336(11) 0.0223(9) 0.0044(8) 0.0037(7) 0.0050(8)
N4 0.0286(11) 0.0176(9) 0.0434(13) 0.0011(8) 0.0005(9) -0.0042(8)
C3 0.0196(10) 0.0274(11) 0.0167(10) 0.0000(8) 0.0040(8) -0.0008(9)
C4 0.0228(11) 0.0288(11) 0.0155(10) 0.0028(8) 0.0022(8) -0.0001(9)
C5 0.0191(10) 0.0219(10) 0.0220(10) 0.0000(8) 0.0002(8) -0.0017(8)
C6 0.0232(11) 0.0301(12) 0.0204(10) 0.0022(9) 0.0081(9) 0.0046(9)
C7 0.0267(12) 0.0290(11) 0.0161(10) 0.0018(8) 0.0050(8) 0.0015(9)
C8 0.0302(13) 0.0499(16) 0.0306(13) 0.0022(12) 0.0065(10) 0.0159(12)
C9 0.0285(13) 0.0431(15) 0.0264(12) 0.0116(11) 0.0005(10) 0.0060(11)
C10 0.0245(11) 0.0180(9) 0.0182(10) 0.0024(8) 0.0019(8) 0.0014(8)
C11 0.0243(11) 0.0199(10) 0.0219(10) -0.0026(8) 0.0000(8) 0.0011(9)
C12 0.0182(10) 0.0172(10) 0.0325(12) 0.0018(9) 0.0004(9) 0.0008(8)
C13 0.0331(13) 0.0246(12) 0.0294(12) 0.0095(9) 0.0019(10) -0.0062(10)
C14 0.0318(13) 0.0269(12) 0.0207(11) 0.0043(9) 0.0006(9) -0.0059(10)
C15 0.0450(17) 0.0227(12) 0.0607(19) 0.0099(12) -0.0042(14) -0.0116(12)
C16 0.0339(14) 0.0278(13) 0.0486(16) -0.0130(11) 0.0003(12) -0.0010(11)
S1 0.0294(3) 0.0368(3) 0.0256(3) -0.0122(2) 0.0056(2) -0.0063(3)
C17 0.050(2) 0.083(3) 0.063(2) -0.045(2) 0.0294(17) -0.036(2)
F1 0.064(5) 0.044(3) 0.098(5) -0.017(3) 0.001(3) -0.023(3)
F2 0.045(3) 0.083(4) 0.076(4) -0.028(3) 0.033(2) -0.026(2)
F3 0.051(2) 0.082(5) 0.045(3) -0.025(3) -0.013(2) -0.011(3)
C17' 0.050(2) 0.083(3) 0.063(2) -0.045(2) 0.0294(17) -0.036(2)
F1' 0.064(5) 0.044(3) 0.098(5) -0.017(3) 0.001(3) -0.023(3)
F2' 0.045(3) 0.083(4) 0.076(4) -0.028(3) 0.033(2) -0.026(2)
F3' 0.051(2) 0.082(5) 0.045(3) -0.025(3) -0.013(2) -0.011(3)
O1 0.0879(18) 0.0502(13) 0.0249(10) -0.0070(9) 0.0074(11) -0.0115(12)
O2 0.0415(12) 0.0555(14) 0.0572(14) -0.0127(11) -0.0095(10) 0.0126(10)
O3 0.0316(10) 0.0485(12) 0.0449(11) -0.0182(9) 0.0137(8) -0.0077(9)
S2 0.0237(3) 0.0172(2) 0.0205(2) -0.00010(19) 0.0056(2) 0.0004(2)
O4 0.0376(10) 0.0250(8) 0.0289(9) -0.0071(7) 0.0115(7) -0.0017(7)
O5 0.0389(10) 0.0324(9) 0.0264(9) 0.0074(7) 0.0045(7) 0.0086(8)
O6 0.0223(8) 0.0268(8) 0.0288(9) -0.0016(7) 0.0045(7) 0.0020(7)
C18 0.0306(13) 0.0281(12) 0.0284(12) -0.0025(10) 0.0058(10) -0.0066(10)
F4 0.0568(11) 0.0376(9) 0.0427(9) 0.0174(7) 0.0064(8) -0.0107(8)
F5 0.0599(11) 0.0375(9) 0.0471(10) -0.0201(8) 0.0155(8) -0.0205(8)
F6 0.0261(8) 0.0576(10) 0.0524(11) -0.0032(8) 0.0084(7) -0.0101(7)
N1S 0.0677(19) 0.0525(16) 0.0408(15) -0.0044(13) 0.0113(13) 0.0104(14)
C2S 0.0358(14) 0.0320(14) 0.0405(15) -0.0104(11) 0.0036(12) 0.0055(11)
C1S 0.0479(17) 0.0434(16) 0.0348(14) 0.0018(12) 0.0033(12) 0.0110(14)

loop_
_atom_type_symbol
_atom_type_description
_atom_type_scat_dispersion_real
_atom_type_scat_dispersion_imag
_atom_type_scat_source
C C 0.0033 0.0016 'International Tables Vol C Tables 4.2.6.8 and 6.1.1.4'
H H 0.0000 0.0000 'International Tables Vol C Tables 4.2.6.8 and 6.1.1.4'
N N 0.0061 0.0033 'International Tables Vol C Tables 4.2.6.8 and 6.1.1.4'
O O 0.0106 0.0060 'International Tables Vol C Tables 4.2.6.8 and 6.1.1.4'
F F 0.0171 0.0103 'International Tables Vol C Tables 4.2.6.8 and 6.1.1.4'
S S 0.1246 0.1234 'International Tables Vol C Tables 4.2.6.8 and 6.1.1.4'
Ge Ge 0.1547 1.8001 'International Tables Vol C Tables 4.2.6.8 and 6.1.1.4'

loop_
_geom_angle_atom_site_label_1
_geom_angle_atom_site_label_2
_geom_angle_atom_site_label_3
_geom_angle
C2 Ge1 C1 126.01(10)
C2 Ge1 N3 108.71(9)
C1 Ge1 N3 111.90(8)
C2 Ge1 N1 107.71(9)
C1 Ge1 N1 103.63(9)
N3 Ge1 N1 93.66(8)
Ge1 C1 H1A 109.5
Ge1 C1 H1B 109.5
H1A C1 H1B 109.5
Ge1 C1 H1C 109.5
H1A C1 H1C 109.5
H1B C1 H1C 109.5
Ge1 C2 H2A 109.5
Ge1 C2 H2B 109.5
H2A C2 H2B 109.5
Ge1 C2 H2C 109.5
H2A C2 H2C 109.5
H2B C2 H2C 109.5
C3 N1 C7 117.20(19)
C3 N1 Ge1 123.83(15)
C7 N1 Ge1 118.29(15)
C10 N3 C14 117.51(19)
C10 N3 Ge1 123.40(14)
C14 N3 Ge1 119.05(15)
C5 N2 C9 122.2(2)
C5 N2 C8 121.1(2)
C9 N2 C8 116.7(2)
C12 N4 C16 122.5(2)
C12 N4 C15 120.7(2)
C16 N4 C15 116.7(2)
C4 C3 N1 123.4(2)
C4 C3 H3A 118.3
N1 C3 H3A 118.3
C3 C4 C5 120.1(2)
C3 C4 H4A 119.9
C5 C4 H4A 119.9
N2 C5 C6 121.6(2)
N2 C5 C4 122.6(2)
C6 C5 C4 115.8(2)
C7 C6 C5 120.5(2)
C7 C6 H6A 119.8
C5 C6 H6A 119.8
C6 C7 N1 122.9(2)
C6 C7 H7A 118.5
N1 C7 H7A 118.5
N2 C8 H8A 109.5
N2 C8 H8B 109.5
H8A C8 H8B 109.5
N2 C8 H8C 109.5
H8A C8 H8C 109.5
H8B C8 H8C 109.5
N2 C9 H9A 109.5
N2 C9 H9B 109.5
H9A C9 H9B 109.5
N2 C9 H9C 109.5
H9A C9 H9C 109.5
H9B C9 H9C 109.5
C11 C10 N3 123.2(2)
C11 C10 H10A 118.4
N3 C10 H10A 118.4
C10 C11 C12 120.3(2)
C10 C11 H11A 119.8
C12 C11 H11A 119.8
N4 C12 C13 121.6(2)
N4 C12 C11 123.1(2)
C13 C12 C11 115.3(2)
C14 C13 C12 120.9(2)
C14 C13 H13A 119.6
C12 C13 H13A 119.6
C13 C14 N3 122.7(2)
C13 C14 H14A 118.7
N3 C14 H14A 118.7
N4 C15 H15A 109.5
N4 C15 H15B 109.5
H15A C15 H15B 109.5
N4 C15 H15C 109.5
H15A C15 H15C 109.5
H15B C15 H15C 109.5
N4 C16 H16A 109.5
N4 C16 H16B 109.5
H16A C16 H16B 109.5
N4 C16 H16C 109.5
H16A C16 H16C 109.5
H16B C16 H16C 109.5
O1 S1 O3 115.35(14)
O1 S1 O2 114.50(14)
O3 S1 O2 114.23(14)
O1 S1 C17 103.75(17)
O3 S1 C17 103.20(13)
O2 S1 C17 103.67(18)
F1 C17 F2 115.4(5)
F1 C17 F3 107.3(5)
F2 C17 F3 95.9(5)
F1 C17 S1 118.8(4)
F2 C17 S1 109.8(3)
F3 C17 S1 106.7(4)
O5 S2 O4 115.40(11)
O5 S2 O6 114.17(10)
O4 S2 O6 114.91(11)
O5 S2 C18 104.11(12)
O4 S2 C18 102.89(11)
O6 S2 C18 103.09(11)
F6 C18 F4 107.4(2)
F6 C18 F5 107.9(2)
F4 C18 F5 107.5(2)
F6 C18 S2 111.55(18)
F4 C18 S2 110.89(17)
F5 C18 S2 111.30(17)
N1S C2S C1S 178.6(3)

loop_
_geom_bond_atom_site_label_1
_geom_bond_atom_site_label_2
_geom_bond_distance
Ge1 C2 1.909(2)
Ge1 C1 1.909(2)
Ge1 N3 1.9237(18)
Ge1 N1 1.9420(19)
C1 H1A 0.9800
C1 H1B 0.9800
C1 H1C 0.9800
C2 H2A 0.9800
C2 H2B 0.9800
C2 H2C 0.9800
N1 C3 1.361(3)
N1 C7 1.365(3)
N3 C10 1.361(3)
N3 C14 1.365(3)
N2 C5 1.337(3)
N2 C9 1.459(3)
N2 C8 1.466(3)
N4 C12 1.333(3)
N4 C16 1.455(4)
N4 C15 1.467(3)
C3 C4 1.358(3)
C3 H3A 0.9500
C4 C5 1.425(3)
C4 H4A 0.9500
C5 C6 1.421(3)
C6 C7 1.362(3)
C6 H6A 0.9500
C7 H7A 0.9500
C8 H8A 0.9800
C8 H8B 0.9800
C8 H8C 0.9800
C9 H9A 0.9800
C9 H9B 0.9800
C9 H9C 0.9800
C10 C11 1.359(3)
C10 H10A 0.9500
C11 C12 1.428(3)
C11 H11A 0.9500
C12 C13 1.427(3)
C13 C14 1.356(3)
C13 H13A 0.9500
C14 H14A 0.9500
C15 H15A 0.9800
C15 H15B 0.9800
C15 H15C 0.9800
C16 H16A 0.9800
C16 H16B 0.9800
C16 H16C 0.9800
S1 O1 1.428(2)
S1 O3 1.4341(19)
S1 O2 1.440(2)
S1 C17 1.819(3)
C17 F1 1.181(9)
C17 F2 1.385(6)
C17 F3 1.472(8)
S2 O5 1.4378(18)
S2 O4 1.4401(17)
S2 O6 1.4468(17)
S2 C18 1.824(2)
C18 F6 1.332(3)
C18 F4 1.334(3)
C18 F5 1.337(3)
N1S C2S 1.141(4)
C2S C1S 1.463(4)

loop_
_geom_torsion_atom_site_label_1
_geom_torsion_atom_site_label_2
_geom_torsion_atom_site_label_3
_geom_torsion_atom_site_label_4
_geom_torsion
C7 N1 C3 C4 -1.1(3)
Ge1 N1 C3 C4 -171.48(17)
N1 C3 C4 C5 0.7(3)
C9 N2 C5 C6 176.2(2)
C8 N2 C5 C6 -2.6(4)
C9 N2 C5 C4 -2.6(4)
C8 N2 C5 C4 178.5(2)
C3 C4 C5 N2 178.5(2)
C3 C4 C5 C6 -0.5(3)
N2 C5 C6 C7 -178.2(2)
C4 C5 C6 C7 0.7(3)
C5 C6 C7 N1 -1.2(4)
C3 N1 C7 C6 1.4(3)
Ge1 N1 C7 C6 172.29(19)
C14 N3 C10 C11 0.8(3)
Ge1 N3 C10 C11 -176.85(17)
N3 C10 C11 C12 1.2(3)
C16 N4 C12 C13 -177.0(2)
C15 N4 C12 C13 -1.8(4)
C16 N4 C12 C11 3.8(4)
C15 N4 C12 C11 179.0(2)
C10 C11 C12 N4 177.3(2)
C10 C11 C12 C13 -1.9(3)
N4 C12 C13 C14 -178.5(2)
C11 C12 C13 C14 0.7(3)
C12 C13 C14 N3 1.3(4)
C10 N3 C14 C13 -2.0(3)
Ge1 N3 C14 C13 175.73(19)
O1 S1 C17 F1 -63.6(6)
O3 S1 C17 F1 57.1(6)
O2 S1 C17 F1 176.5(6)
O1 S1 C17 F2 72.3(5)
O3 S1 C17 F2 -167.0(4)
O2 S1 C17 F2 -47.6(5)
O1 S1 C17 F3 175.2(4)
O3 S1 C17 F3 -64.1(4)
O2 S1 C17 F3 55.3(4)
O5 S2 C18 F6 62.31(19)
O4 S2 C18 F6 -58.4(2)
O6 S2 C18 F6 -178.23(17)
O5 S2 C18 F4 -177.98(17)
O4 S2 C18 F4 61.3(2)
O6 S2 C18 F4 -58.5(2)
O5 S2 C18 F5 -58.3(2)
O4 S2 C18 F5 -179.07(18)
O6 S2 C18 F5 61.1(2)
